data_7056556
loop_
_publ_author_name
'Nemec, Ivan'
'Herchel, Radovan'
'Machata, Marek'
'Travnicek, Zdenek'

_publ_section_title
;
 Tetranuclear Ni(II) and Co(II) Schiff-base complexes with an M4O6
 defective dicubane-like core: zero-field SMM behavior in the cobalt
 analogue
;
_journal_name_full 'New J. Chem.'
_journal_paper_doi 10.1039/C7NJ02281F
_journal_year 2017
_chemical_formula_sum 'C27 H22 N2 Ni2 O5'
_chemical_formula_weight 571.87
_space_group_crystal_system triclinic
_space_group_IT_number 2
_space_group_name_Hall '-P 1'
_space_group_name_H-M_alt 'P -1'
_symmetry_space_group_name_Hall '-P 1'
_symmetry_space_group_name_H-M 'P -1'
_atom_sites_solution_hydrogens geom
_audit_creation_method SHELXL-2014/7
_audit_update_record
;
2015-12-21 deposited with the CCDC.
2017-08-28 downloaded from the CCDC.
;
_cell_angle_alpha 112.276(5)
_cell_angle_beta 97.062(4)
_cell_angle_gamma 108.048(4)
_cell_formula_units_Z 2
_cell_length_a 8.4860(4)
_cell_length_b 12.0008(7)
_cell_length_c 12.9636(7)
_cell_measurement_reflns_used 11222
_cell_measurement_temperature 150(2)
_cell_measurement_theta_max 32.128
_cell_measurement_theta_min 2.888
_cell_volume 1117.37(12)
_computing_cell_refinement 'CrysAlis RED, Oxford Diffraction Ltd.'
_computing_data_collection 'CrysAlis CCD, Oxford Diffraction Ltd.'
_computing_data_reduction 'CrysAlis RED, Oxford Diffraction Ltd.'
_computing_molecular_graphics 'MERCURY (Macrae et al., 2006)'
_computing_publication_material ' enCIFer (Allen et al., 2004)'
_computing_structure_refinement 'SHELXL97 (Sheldrick, 2008)'
_computing_structure_solution 'SHELXS97 (Sheldrick, 2008)'
_diffrn_ambient_temperature 150(2)
_diffrn_measured_fraction_theta_full 0.998
_diffrn_measured_fraction_theta_max 0.998
_diffrn_measurement_device_type 'Xcalibur, Sapphire2, large Be window'
_diffrn_radiation_type MoK\a
_diffrn_radiation_wavelength 0.71073
_diffrn_reflns_av_R_equivalents 0.0407
_diffrn_reflns_av_unetI/netI 0.0523
_diffrn_reflns_Laue_measured_fraction_full 0.998
_diffrn_reflns_Laue_measured_fraction_max 0.998
_diffrn_reflns_limit_h_max 10
_diffrn_reflns_limit_h_min -9
_diffrn_reflns_limit_k_max 14
_diffrn_reflns_limit_k_min -13
_diffrn_reflns_limit_l_max 15
_diffrn_reflns_limit_l_min -15
_diffrn_reflns_number 10609
_diffrn_reflns_point_group_measured_fraction_full 0.998
_diffrn_reflns_point_group_measured_fraction_max 0.998
_diffrn_reflns_theta_full 24.994
_diffrn_reflns_theta_max 24.994
_diffrn_reflns_theta_min 3.056
_exptl_absorpt_coefficient_mu 1.730
_exptl_absorpt_correction_T_max 1.000
_exptl_absorpt_correction_T_min 0.725
_exptl_absorpt_correction_type multi-scan
_exptl_absorpt_process_details
;
CrysAlis RED, Oxford Diffraction Ltd.,
Version 1.171.33.52 (release 06-11-2009 CrysAlis171 .NET)
(compiled Nov  6 2009,16:24:50)
Empirical absorption correction using spherical harmonics,
 implemented in SCALE3 ABSPACK scaling algorithm.
;
_exptl_crystal_colour green
_exptl_crystal_density_diffrn 1.700
_exptl_crystal_description prism
_exptl_crystal_F_000 588
_exptl_crystal_size_max 0.210
_exptl_crystal_size_mid 0.200
_exptl_crystal_size_min 0.200
_refine_diff_density_max 0.568
_refine_diff_density_min -0.669
_refine_diff_density_rms 0.088
_refine_ls_extinction_method none
_refine_ls_goodness_of_fit_ref 0.975
_refine_ls_hydrogen_treatment constr
_refine_ls_matrix_type full
_refine_ls_number_parameters 345
_refine_ls_number_reflns 3932
_refine_ls_number_restraints 9
_refine_ls_restrained_S_all 0.977
_refine_ls_R_factor_all 0.0505
_refine_ls_R_factor_gt 0.0340
_refine_ls_shift/su_max 0.001
_refine_ls_shift/su_mean 0.000
_refine_ls_structure_factor_coef Fsqd
_refine_ls_weighting_details 'w=1/[\s^2^(Fo^2^)+(0.0423P)^2^] where P=(Fo^2^+2Fc^2^)/3'
_refine_ls_weighting_scheme calc
_refine_ls_wR_factor_gt 0.0713
_refine_ls_wR_factor_ref 0.0767
_reflns_Friedel_coverage 0.000
_reflns_number_gt 3006
_reflns_number_total 3932
_reflns_threshold_expression 'I > 2\s(I)'
_cod_data_source_file c7nj02281f2.cif
_cod_data_source_block 3
_cod_original_cell_volume 1117.36(11)
_cod_database_code 7056556
_shelx_shelxl_version_number 2014/7
_shelx_space_group_comment
;
The symmetry employed for this shelxl refinement is uniquely defined
by the following loop, which should always be used as a source of
symmetry information in preference to the above space-group names.
They are only intended as comments.
;
_shelx_estimated_absorpt_t_min 0.713
_shelx_estimated_absorpt_t_max 0.724
_exptl_absorpt_special_details
;
face-indexed (CrysAlis RED; Oxford Diffraction, 2006)
;

loop_
_space_group_symop_operation_xyz
'x, y, z'
'-x, -y, -z'

loop_
_atom_site_label
_atom_site_type_symbol
_atom_site_fract_x
_atom_site_fract_y
_atom_site_fract_z
_atom_site_U_iso_or_equiv
_atom_site_adp_type
_atom_site_occupancy
_atom_site_site_symmetry_order
_atom_site_calc_flag
_atom_site_refinement_flags_posn
_atom_site_refinement_flags_adp
_atom_site_refinement_flags_occupancy
_atom_site_disorder_assembly
_atom_site_disorder_group
C27 C 0.6411(4) 0.2146(3) 0.5698(3) 0.0352(8) Uani 1 1 d . . . . .
H27A H 0.6242 0.2644 0.6443 0.053 Uiso 1 1 calc R U . . .
H27B H 0.7304 0.1819 0.5827 0.053 Uiso 1 1 calc R U . . .
H27C H 0.5329 0.1408 0.5202 0.053 Uiso 1 1 calc R U . . .
O5 O 0.6934(2) 0.29744(18) 0.51443(16) 0.0229(5) Uani 1 1 d . . . . .
H1O5 H 0.7675 0.2800 0.4811 0.027 Uiso 1 1 calc R U . . .
C1 C 0.6267(3) 0.5345(3) 0.7059(2) 0.0183(6) Uani 1 1 d . . . . .
C2 C 0.5073(4) 0.4442(3) 0.7281(2) 0.0217(7) Uani 1 1 d . . . . .
H2 H 0.4093 0.3764 0.6678 0.026 Uiso 1 1 calc R U . . .
C3 C 0.5320(4) 0.4538(3) 0.8389(3) 0.0313(8) Uani 1 1 d . . . . .
H3 H 0.4509 0.3920 0.8549 0.038 Uiso 1 1 calc R U . . .
C4 C 0.6743(4) 0.5528(3) 0.9268(3) 0.0323(8) Uani 1 1 d . . . . .
H4 H 0.6903 0.5585 1.0027 0.039 Uiso 1 1 calc R U . . .
C5 C 0.7920(4) 0.6423(3) 0.9050(3) 0.0298(7) Uani 1 1 d . . . . .
H5 H 0.8885 0.7107 0.9661 0.036 Uiso 1 1 calc R U . . .
C6 C 0.7713(3) 0.6338(3) 0.7946(2) 0.0209(7) Uani 1 1 d . . . . .
C7 C 1.0086(4) 0.8249(3) 0.8303(3) 0.0289(7) Uani 1 1 d . . . . .
H7 H 1.0171 0.8506 0.9104 0.035 Uiso 1 1 calc R U . . .
C8 C 1.1309(3) 0.9102(3) 0.8001(3) 0.0255(7) Uani 1 1 d . . . . .
C9 C 1.2311(4) 1.0373(3) 0.8904(3) 0.0327(8) Uani 1 1 d . . . . .
H9 H 1.2181 1.0579 0.9664 0.039 Uiso 1 1 calc R U . . .
C10 C 1.3447(4) 1.1301(3) 0.8711(3) 0.0363(8) Uani 1 1 d . . . . .
H10 H 1.4085 1.2151 0.9324 0.044 Uiso 1 1 calc R U . . .
C11 C 1.3666(4) 1.0998(3) 0.7619(3) 0.0378(9) Uani 1 1 d . . . . .
H11 H 1.4469 1.1641 0.7480 0.045 Uiso 1 1 calc R U . . .
C12 C 1.2739(4) 0.9780(3) 0.6727(3) 0.0302(8) Uani 1 1 d . . . . .
H12 H 1.2922 0.9600 0.5983 0.036 Uiso 1 1 calc R U . . .
C13 C 1.1528(3) 0.8786(3) 0.6874(2) 0.0217(7) Uani 1 1 d . . . . .
C14 C 0.7879(7) 0.4696(4) 0.3251(4) 0.0145(11) Uani 0.767(4) 1 d D . P A 1
C15 C 0.9135(6) 0.5668(4) 0.3131(4) 0.0192(11) Uani 0.767(4) 1 d . . P A 1
H15 H 0.9728 0.6492 0.3786 0.023 Uiso 0.767(4) 1 calc R U P A 1
C16 C 0.9555(5) 0.5495(4) 0.2116(4) 0.0257(10) Uani 0.767(4) 1 d . . P A 1
H16 H 1.0431 0.6190 0.2082 0.031 Uiso 0.767(4) 1 calc R U P A 1
C17 C 0.8721(6) 0.4320(5) 0.1135(4) 0.0275(10) Uani 0.767(4) 1 d . . P A 1
H17 H 0.9004 0.4210 0.0425 0.033 Uiso 0.767(4) 1 calc R U P A 1
C18 C 0.7500(6) 0.3330(4) 0.1195(3) 0.0213(10) Uani 0.767(4) 1 d . . P A 1
H18 H 0.6951 0.2517 0.0522 0.026 Uiso 0.767(4) 1 calc R U P A 1
C19 C 0.7010(6) 0.3460(4) 0.2229(4) 0.0206(10) Uani 0.767(4) 1 d D . P A 1
C20 C 0.5625(4) 0.2317(4) 0.2123(3) 0.0213(9) Uani 0.767(4) 1 d D . P A 1
H20 H 0.5275 0.1540 0.1421 0.026 Uiso 0.767(4) 1 calc R U P A 1
C21 C 0.3502(6) 0.1109(4) 0.2749(4) 0.0181(10) Uani 0.767(4) 1 d D . P A 1
C22 C 0.3032(6) -0.0134(4) 0.1895(4) 0.0266(11) Uani 0.767(4) 1 d . . P A 1
H22 H 0.3605 -0.0284 0.1301 0.032 Uiso 0.767(4) 1 calc R U P A 1
C23 C 0.1738(6) -0.1166(4) 0.1891(4) 0.0250(10) Uani 0.767(4) 1 d . . P A 1
H23 H 0.1411 -0.2019 0.1285 0.030 Uiso 0.767(4) 1 calc R U P A 1
C24 C 0.0902(5) -0.0977(4) 0.2761(4) 0.0251(10) Uani 0.767(4) 1 d . . P A 1
H24 H 0.0015 -0.1698 0.2754 0.030 Uiso 0.767(4) 1 calc R U P A 1
C25 C 0.1367(7) 0.0264(5) 0.3635(4) 0.0231(10) Uani 0.767(4) 1 d . . P A 1
H25 H 0.0818 0.0393 0.4242 0.028 Uiso 0.767(4) 1 calc R U P A 1
C26 C 0.2648(9) 0.1335(4) 0.3634(6) 0.0201(11) Uani 0.767(4) 1 d D . P A 1
N1 N 0.8883(3) 0.7164(2) 0.7581(2) 0.0232(6) Uani 1 1 d . . . . .
N2 N 0.4833(4) 0.2263(3) 0.2893(3) 0.0182(9) Uani 0.767(4) 1 d D . P A 1
Ni1 Ni 0.83396(4) 0.64918(3) 0.58513(3) 0.01725(12) Uani 1 1 d . . . . .
Ni2 Ni 0.54339(4) 0.37320(3) 0.44487(3) 0.01620(11) Uani 1 1 d . . . . .
O1 O 0.6084(2) 0.53079(16) 0.59917(15) 0.0157(4) Uani 1 1 d . . . . .
O2 O 1.0670(2) 0.76369(18) 0.59671(16) 0.0219(5) Uani 1 1 d . . . . .
O3 O 0.7558(2) 0.49069(17) 0.42802(15) 0.0202(4) Uani 1 1 d D . . . .
O4 O 0.3128(2) 0.25498(17) 0.44582(16) 0.0203(4) Uani 1 1 d D . . . .
N2B N 0.5453(16) 0.2663(12) 0.2852(14) 0.0182(9) Uani 0.233(4) 1 d D . P A 2
C14B C 0.263(3) 0.1258(9) 0.3676(15) 0.0145(11) Uani 0.233(4) 1 d DG . P A 2
C15B C 0.136(2) 0.0421(14) 0.3925(12) 0.0192(11) Uani 0.233(4) 1 d G . P A 2
H15B H 0.1012 0.0756 0.4609 0.023 Uiso 0.233(4) 1 calc R U P A 2
C16B C 0.0595(15) -0.0904(12) 0.3171(12) 0.0257(10) Uani 0.233(4) 1 d G . P A 2
H16B H -0.0272 -0.1476 0.3341 0.031 Uiso 0.233(4) 1 calc R U P A 2
C17B C 0.1101(15) -0.1393(8) 0.2169(10) 0.0275(10) Uani 0.233(4) 1 d G . P A 2
H17B H 0.0580 -0.2299 0.1654 0.033 Uiso 0.233(4) 1 calc R U P A 2
C18B C 0.2370(18) -0.0557(13) 0.1920(9) 0.0213(10) Uani 0.233(4) 1 d G . P A 2
H18B H 0.2716 -0.0891 0.1235 0.026 Uiso 0.233(4) 1 calc R U P A 2
C19B C 0.313(2) 0.0769(12) 0.2674(15) 0.0206(10) Uani 0.233(4) 1 d DG . P A 2
C20B C 0.4495(14) 0.1463(12) 0.2290(11) 0.0213(9) Uani 0.233(4) 1 d D . P A 2
H20B H 0.4671 0.0982 0.1572 0.026 Uiso 0.233(4) 1 calc R U P A 2
C21B C 0.6738(19) 0.3302(14) 0.2407(12) 0.0181(10) Uani 0.233(4) 1 d DG . P A 2
C22B C 0.6814(14) 0.2941(10) 0.1267(10) 0.0266(11) Uani 0.233(4) 1 d G . P A 2
H22B H 0.6026 0.2120 0.0671 0.032 Uiso 0.233(4) 1 calc R U P A 2
C23B C 0.8044(17) 0.3782(13) 0.0998(8) 0.0250(10) Uani 0.233(4) 1 d G . P A 2
H23B H 0.8096 0.3535 0.0218 0.030 Uiso 0.233(4) 1 calc R U P A 2
C24B C 0.9197(16) 0.4983(12) 0.1869(13) 0.0251(10) Uani 0.233(4) 1 d G . P A 2
H24B H 1.0038 0.5558 0.1685 0.030 Uiso 0.233(4) 1 calc R U P A 2
C25B C 0.912(2) 0.5345(11) 0.3009(11) 0.0231(10) Uani 0.233(4) 1 d G . P A 2
H25B H 0.9909 0.6166 0.3604 0.028 Uiso 0.233(4) 1 calc R U P A 2
C26B C 0.789(2) 0.4504(16) 0.3278(9) 0.0201(11) Uani 0.233(4) 1 d DG . P A 2

loop_
_atom_site_aniso_label
_atom_site_aniso_U_11
_atom_site_aniso_U_22
_atom_site_aniso_U_33
_atom_site_aniso_U_23
_atom_site_aniso_U_13
_atom_site_aniso_U_12
C27 0.050(2) 0.041(2) 0.037(2) 0.0259(17) 0.0247(16) 0.0315(17)
O5 0.0234(11) 0.0322(12) 0.0250(11) 0.0168(10) 0.0133(9) 0.0179(9)
C1 0.0282(16) 0.0216(16) 0.0159(15) 0.0099(13) 0.0125(13) 0.0185(13)
C2 0.0297(16) 0.0215(16) 0.0230(17) 0.0114(13) 0.0129(13) 0.0171(13)
C3 0.047(2) 0.0343(19) 0.037(2) 0.0251(16) 0.0300(17) 0.0275(16)
C4 0.049(2) 0.050(2) 0.0169(16) 0.0193(16) 0.0174(15) 0.0331(18)
C5 0.0363(18) 0.0360(19) 0.0211(17) 0.0104(15) 0.0076(14) 0.0219(15)
C6 0.0248(16) 0.0218(16) 0.0207(16) 0.0092(13) 0.0094(13) 0.0137(13)
C7 0.0323(18) 0.034(2) 0.0199(16) 0.0075(15) 0.0046(14) 0.0189(16)
C8 0.0218(16) 0.0254(17) 0.0310(18) 0.0126(14) 0.0058(13) 0.0119(13)
C9 0.0359(19) 0.032(2) 0.0265(18) 0.0054(15) 0.0018(14) 0.0201(16)
C10 0.0278(18) 0.0218(18) 0.042(2) 0.0025(16) -0.0003(15) 0.0064(15)
C11 0.0266(18) 0.0268(19) 0.053(2) 0.0105(17) 0.0150(16) 0.0085(15)
C12 0.0258(17) 0.0250(18) 0.0357(19) 0.0078(15) 0.0136(14) 0.0096(14)
C13 0.0132(14) 0.0200(16) 0.0299(18) 0.0090(14) 0.0043(13) 0.0073(12)
C14 0.021(2) 0.014(3) 0.014(2) 0.0041(17) 0.0078(17) 0.015(2)
C15 0.021(2) 0.012(2) 0.022(2) 0.0057(17) 0.0085(17) 0.0045(19)
C16 0.028(2) 0.022(2) 0.031(3) 0.015(2) 0.0141(19) 0.0076(19)
C17 0.028(2) 0.030(3) 0.023(2) 0.009(2) 0.0084(19) 0.011(2)
C18 0.024(2) 0.019(2) 0.017(2) 0.0026(18) 0.0057(17) 0.011(2)
C19 0.016(2) 0.018(2) 0.030(3) 0.0138(18) 0.0044(17) 0.0073(18)
C20 0.021(2) 0.026(2) 0.017(2) 0.0048(17) 0.0046(16) 0.0153(17)
C21 0.016(3) 0.016(2) 0.021(2) 0.007(2) 0.0014(19) 0.0065(19)
C22 0.026(3) 0.024(3) 0.027(2) 0.011(2) 0.0050(18) 0.0093(19)
C23 0.029(3) 0.016(2) 0.023(2) 0.0021(18) 0.0023(18) 0.010(2)
C24 0.022(2) 0.018(2) 0.039(3) 0.018(2) 0.0056(18) 0.0071(17)
C25 0.022(2) 0.023(3) 0.030(3) 0.013(2) 0.008(2) 0.0134(19)
C26 0.013(2) 0.019(2) 0.028(2) 0.014(2) -0.0001(18) 0.0054(18)
N1 0.0249(13) 0.0250(15) 0.0210(13) 0.0073(12) 0.0041(11) 0.0156(12)
N2 0.020(3) 0.016(3) 0.0190(15) 0.0063(17) 0.0042(18) 0.0089(19)
Ni1 0.0183(2) 0.0178(2) 0.0160(2) 0.00620(16) 0.00596(15) 0.00848(15)
Ni2 0.0191(2) 0.0156(2) 0.0153(2) 0.00594(15) 0.00639(15) 0.00892(15)
O1 0.0188(10) 0.0162(10) 0.0140(10) 0.0067(8) 0.0058(8) 0.0088(8)
O2 0.0195(10) 0.0196(11) 0.0241(11) 0.0056(9) 0.0081(8) 0.0089(8)
O3 0.0250(11) 0.0217(11) 0.0184(11) 0.0091(9) 0.0129(8) 0.0117(8)
O4 0.0201(10) 0.0158(11) 0.0240(11) 0.0078(9) 0.0047(8) 0.0075(8)
N2B 0.020(3) 0.016(3) 0.0190(15) 0.0063(17) 0.0042(18) 0.0089(19)
C14B 0.021(2) 0.014(3) 0.014(2) 0.0041(17) 0.0078(17) 0.015(2)
C15B 0.021(2) 0.012(2) 0.022(2) 0.0057(17) 0.0085(17) 0.0045(19)
C16B 0.028(2) 0.022(2) 0.031(3) 0.015(2) 0.0141(19) 0.0076(19)
C17B 0.028(2) 0.030(3) 0.023(2) 0.009(2) 0.0084(19) 0.011(2)
C18B 0.024(2) 0.019(2) 0.017(2) 0.0026(18) 0.0057(17) 0.011(2)
C19B 0.016(2) 0.018(2) 0.030(3) 0.0138(18) 0.0044(17) 0.0073(18)
C20B 0.021(2) 0.026(2) 0.017(2) 0.0048(17) 0.0046(16) 0.0153(17)
C21B 0.016(3) 0.016(2) 0.021(2) 0.007(2) 0.0014(19) 0.0065(19)
C22B 0.026(3) 0.024(3) 0.027(2) 0.011(2) 0.0050(18) 0.0093(19)
C23B 0.029(3) 0.016(2) 0.023(2) 0.0021(18) 0.0023(18) 0.010(2)
C24B 0.022(2) 0.018(2) 0.039(3) 0.018(2) 0.0056(18) 0.0071(17)
C25B 0.022(2) 0.023(3) 0.030(3) 0.013(2) 0.008(2) 0.0134(19)
C26B 0.013(2) 0.019(2) 0.028(2) 0.014(2) -0.0001(18) 0.0054(18)

loop_
_atom_type_symbol
_atom_type_description
_atom_type_scat_dispersion_real
_atom_type_scat_dispersion_imag
_atom_type_scat_source
C C 0.0030 0.0020 'International Tables Vol C Tables 4.2.6.8 and 6.1.1.4'
H H 0.0000 0.0000 'International Tables Vol C Tables 4.2.6.8 and 6.1.1.4'
N N 0.0060 0.0030 'International Tables Vol C Tables 4.2.6.8 and 6.1.1.4'
Ni Ni 0.3390 1.1120 'International Tables Vol C Tables 4.2.6.8 and 6.1.1.4'
O O 0.0110 0.0060 'International Tables Vol C Tables 4.2.6.8 and 6.1.1.4'

loop_
_geom_angle_atom_site_label_1
_geom_angle_atom_site_label_2
_geom_angle_atom_site_label_3
_geom_angle
_geom_angle_site_symmetry_1
_geom_angle_site_symmetry_3
O5 C27 H27A 109.5 . .
O5 C27 H27B 109.5 . .
H27A C27 H27B 109.5 . .
O5 C27 H27C 109.5 . .
H27A C27 H27C 109.5 . .
H27B C27 H27C 109.5 . .
C27 O5 Ni2 126.73(16) . .
C27 O5 H1O5 109.5 . .
Ni2 O5 H1O5 116.6 . .
O1 C1 C2 121.9(2) . .
O1 C1 C6 117.9(2) . .
C2 C1 C6 120.3(3) . .
C3 C2 C1 119.2(3) . .
C3 C2 H2 120.4 . .
C1 C2 H2 120.4 . .
C2 C3 C4 120.4(3) . .
C2 C3 H3 119.8 . .
C4 C3 H3 119.8 . .
C5 C4 C3 120.4(3) . .
C5 C4 H4 119.8 . .
C3 C4 H4 119.8 . .
C4 C5 C6 120.3(3) . .
C4 C5 H5 119.9 . .
C6 C5 H5 119.9 . .
C5 C6 C1 119.4(3) . .
C5 C6 N1 126.3(3) . .
C1 C6 N1 114.3(2) . .
N1 C7 C8 125.0(3) . .
N1 C7 H7 117.5 . .
C8 C7 H7 117.5 . .
C13 C8 C9 119.1(3) . .
C13 C8 C7 124.7(3) . .
C9 C8 C7 116.1(3) . .
C10 C9 C8 121.8(3) . .
C10 C9 H9 119.1 . .
C8 C9 H9 119.1 . .
C9 C10 C11 119.2(3) . .
C9 C10 H10 120.4 . .
C11 C10 H10 120.4 . .
C12 C11 C10 120.8(3) . .
C12 C11 H11 119.6 . .
C10 C11 H11 119.6 . .
C11 C12 C13 122.4(3) . .
C11 C12 H12 118.8 . .
C13 C12 H12 118.8 . .
O2 C13 C12 118.9(3) . .
O2 C13 C8 124.5(2) . .
C12 C13 C8 116.6(3) . .
O3 C14 C15 120.4(4) . .
O3 C14 C19 123.0(4) . .
C15 C14 C19 116.5(3) . .
C16 C15 C14 123.0(4) . .
C16 C15 H15 118.5 . .
C14 C15 H15 118.5 . .
C15 C16 C17 120.8(4) . .
C15 C16 H16 119.6 . .
C17 C16 H16 119.6 . .
C18 C17 C16 119.3(4) . .
C18 C17 H17 120.4 . .
C16 C17 H17 120.4 . .
C17 C18 C19 122.2(4) . .
C17 C18 H18 118.9 . .
C19 C18 H18 118.9 . .
C18 C19 C14 118.2(3) . .
C18 C19 C20 114.8(4) . .
C14 C19 C20 127.0(4) . .
N2 C20 C19 125.6(4) . .
N2 C20 H20 117.2 . .
C19 C20 H20 117.2 . .
C22 C21 C26 119.9(3) . .
C22 C21 N2 127.4(4) . .
C26 C21 N2 112.7(4) . .
C21 C22 C23 120.5(4) . .
C21 C22 H22 119.7 . .
C23 C22 H22 119.7 . .
C22 C23 C24 120.9(4) . .
C22 C23 H23 119.6 . .
C24 C23 H23 119.6 . .
C25 C24 C23 119.6(4) . .
C25 C24 H24 120.2 . .
C23 C24 H24 120.2 . .
C24 C25 C26 120.4(4) . .
C24 C25 H25 119.8 . .
C26 C25 H25 119.8 . .
O4 C26 C25 122.3(5) . .
O4 C26 C21 118.9(4) . .
C25 C26 C21 118.7(4) . .
C7 N1 C6 122.1(2) . .
C7 N1 Ni1 124.4(2) . .
C6 N1 Ni1 113.32(17) . .
C20 N2 C21 123.2(4) . .
C20 N2 Ni2 124.0(3) . .
C21 N2 Ni2 112.7(3) . .
O2 Ni1 N1 91.47(9) . .
O2 Ni1 O4 102.23(8) . 2_666
N1 Ni1 O4 102.54(9) . 2_666
O2 Ni1 O3 105.94(7) . .
N1 Ni1 O3 146.93(9) . .
O4 Ni1 O3 100.93(7) 2_666 .
O2 Ni1 O1 170.40(7) . .
N1 Ni1 O1 79.91(8) . .
O4 Ni1 O1 83.92(7) 2_666 .
O3 Ni1 O1 79.77(7) . .
N2 Ni2 O3 95.65(10) . .
N2B Ni2 O3 77.8(3) . .
N2 Ni2 O1 176.47(11) . .
N2B Ni2 O1 159.2(3) . .
O3 Ni2 O1 81.71(7) . .
N2 Ni2 O4 81.15(10) . .
N2B Ni2 O4 98.7(3) . .
O3 Ni2 O4 173.31(7) . .
O1 Ni2 O4 101.23(7) . .
N2 Ni2 O5 90.47(12) . .
N2B Ni2 O5 91.7(5) . .
O3 Ni2 O5 89.40(7) . .
O1 Ni2 O5 91.84(7) . .
O4 Ni2 O5 96.48(7) . .
N2 Ni2 O1 98.15(12) . 2_666
N2B Ni2 O1 97.3(5) . 2_666
O3 Ni2 O1 92.15(7) . 2_666
O1 Ni2 O1 79.66(7) . 2_666
O4 Ni2 O1 82.53(7) . 2_666
O5 Ni2 O1 171.04(7) . 2_666
C1 O1 Ni2 127.81(16) . .
C1 O1 Ni1 111.91(15) . .
Ni2 O1 Ni1 98.34(7) . .
C1 O1 Ni2 117.63(15) . 2_666
Ni2 O1 Ni2 100.34(7) . 2_666
Ni1 O1 Ni2 94.51(7) . 2_666
C13 O2 Ni1 121.47(16) . .
C26B O3 Ni2 117.5(8) . .
C14 O3 Ni2 122.4(2) . .
C26B O3 Ni1 142.2(7) . .
C14 O3 Ni1 134.9(2) . .
Ni2 O3 Ni1 100.07(8) . .
C26 O4 Ni2 110.8(3) . .
C14B O4 Ni2 113.3(7) . .
C26 O4 Ni1 113.9(4) . 2_666
C14B O4 Ni1 116.7(11) . 2_666
Ni2 O4 Ni1 98.80(8) . 2_666
C20B N2B C21B 121.5(14) . .
C20B N2B Ni2 122.2(10) . .
C21B N2B Ni2 116.0(9) . .
O4 C14B C15B 112.2(11) . .
O4 C14B C19B 127.6(11) . .
C15B C14B C19B 120.0 . .
C16B C15B C14B 120.0 . .
C16B C15B H15B 120.0 . .
C14B C15B H15B 120.0 . .
C15B C16B C17B 120.0 . .
C15B C16B H16B 120.0 . .
C17B C16B H16B 120.0 . .
C18B C17B C16B 120.0 . .
C18B C17B H17B 120.0 . .
C16B C17B H17B 120.0 . .
C17B C18B C19B 120.0 . .
C17B C18B H18B 120.0 . .
C19B C18B H18B 120.0 . .
C18B C19B C14B 120.0 . .
C18B C19B C20B 111.5(11) . .
C14B C19B C20B 128.5(11) . .
N2B C20B C19B 124.2(12) . .
N2B C20B H20B 117.9 . .
C19B C20B H20B 117.9 . .
C22B C21B C26B 120.0 . .
C22B C21B N2B 128.9(12) . .
C26B C21B N2B 110.6(12) . .
C21B C22B C23B 120.0 . .
C21B C22B H22B 120.0 . .
C23B C22B H22B 120.0 . .
C24B C23B C22B 120.0 . .
C24B C23B H23B 120.0 . .
C22B C23B H23B 120.0 . .
C23B C24B C25B 120.0 . .
C23B C24B H24B 120.0 . .
C25B C24B H24B 120.0 . .
C26B C25B C24B 120.0 . .
C26B C25B H25B 120.0 . .
C24B C25B H25B 120.0 . .
O3 C26B C25B 121.2(12) . .
O3 C26B C21B 117.4(12) . .
C25B C26B C21B 120.0 . .

loop_
_geom_bond_atom_site_label_1
_geom_bond_atom_site_label_2
_geom_bond_distance
_geom_bond_site_symmetry_2
C27 O5 1.430(3) .
C27 H27A 0.9800 .
C27 H27B 0.9800 .
C27 H27C 0.9800 .
O5 Ni2 2.0776(19) .
O5 H1O5 0.8400 .
C1 O1 1.355(3) .
C1 C2 1.383(4) .
C1 C6 1.399(4) .
C2 C3 1.381(4) .
C2 H2 0.9500 .
C3 C4 1.383(4) .
C3 H3 0.9500 .
C4 C5 1.366(4) .
C4 H4 0.9500 .
C5 C6 1.381(4) .
C5 H5 0.9500 .
C6 N1 1.433(3) .
C7 N1 1.277(4) .
C7 C8 1.423(4) .
C7 H7 0.9500 .
C8 C13 1.416(4) .
C8 C9 1.421(4) .
C9 C10 1.355(4) .
C9 H9 0.9500 .
C10 C11 1.374(5) .
C10 H10 0.9500 .
C11 C12 1.369(4) .
C11 H11 0.9500 .
C12 C13 1.405(4) .
C12 H12 0.9500 .
C13 O2 1.324(3) .
C14 O3 1.340(4) .
C14 C15 1.389(5) .
C14 C19 1.446(5) .
C15 C16 1.362(5) .
C15 H15 0.9500 .
C16 C17 1.381(6) .
C16 H16 0.9500 .
C17 C18 1.348(5) .
C17 H17 0.9500 .
C18 C19 1.419(6) .
C18 H18 0.9500 .
C19 C20 1.450(5) .
C20 N2 1.281(5) .
C20 H20 0.9500 .
C21 C22 1.372(5) .
C21 C26 1.416(6) .
C21 N2 1.418(5) .
C22 C23 1.375(5) .
C22 H22 0.9500 .
C23 C24 1.389(6) .
C23 H23 0.9500 .
C24 C25 1.380(6) .
C24 H24 0.9500 .
C25 C26 1.404(5) .
C25 H25 0.9500 .
C26 O4 1.333(5) .
N1 Ni1 2.009(2) .
N2 Ni2 1.983(4) .
Ni1 O2 1.9772(17) .
Ni1 O4 2.0369(18) 2_666
Ni1 O3 2.0384(18) .
Ni1 O1 2.0763(17) .
Ni2 N2B 1.984(15) .
Ni2 O3 2.0100(17) .
Ni2 O1 2.0239(17) .
Ni2 O4 2.0350(17) .
Ni2 O1 2.1332(18) 2_666
O1 Ni2 2.1333(18) 2_666
O3 C26B 1.304(9) .
O4 C14B 1.381(8) .
O4 Ni1 2.0369(18) 2_666
N2B C20B 1.264(14) .
N2B C21B 1.443(13) .
C14B C15B 1.3900 .
C14B C19B 1.3900 .
C15B C16B 1.3900 .
C15B H15B 0.9500 .
C16B C17B 1.3900 .
C16B H16B 0.9500 .
C17B C18B 1.3900 .
C17B H17B 0.9500 .
C18B C19B 1.3900 .
C18B H18B 0.9500 .
C19B C20B 1.462(13) .
C20B H20B 0.9500 .
C21B C22B 1.3900 .
C21B C26B 1.3900 .
C22B C23B 1.3900 .
C22B H22B 0.9500 .
C23B C24B 1.3900 .
C23B H23B 0.9500 .
C24B C25B 1.3900 .
C24B H24B 0.9500 .
C25B C26B 1.3900 .
C25B H25B 0.9500 .
